data_7107527
loop_
_publ_author_name
'Andrew Stephenson'
'Michael D. Ward'

_publ_section_title
;
 A triple helix of double helicates: three hierarchical levels of
 self-assembly in a single structure
;
_journal_name_full Chem.Commun.
_journal_page_first 3605
_journal_paper_doi 10.1039/c2cc30197k
_journal_volume 48
_journal_year 2012
_chemical_formula_moiety 3(C62H48Ag2N12O2),6(ClO4),3(CH3NO2)
_chemical_formula_sum 'C63 H51 Ag2 Cl2 N13 O12'
_chemical_formula_weight 1468.81
_chemical_name_systematic
;
?
;
_space_group_IT_number 182
_symmetry_cell_setting hexagonal
_symmetry_space_group_name_Hall 'P 6c 2c'
_symmetry_space_group_name_H-M 'P 63 2 2'
_atom_sites_solution_hydrogens geom
_atom_sites_solution_primary direct
_atom_sites_solution_secondary difmap
_audit_creation_method SHELXL-97
_cell_angle_alpha 90.00
_cell_angle_beta 90.00
_cell_angle_gamma 120.00
_cell_formula_units_Z 6
_cell_length_a 21.5080(7)
_cell_length_b 21.5080(7)
_cell_length_c 25.7514(13)
_cell_measurement_reflns_used 9205
_cell_measurement_temperature 100(2)
_cell_measurement_theta_max 27.64
_cell_measurement_theta_min 2.33
_cell_volume 10316.5(7)
_computing_cell_refinement 'Bruker SAINT'
_computing_data_collection 'Bruker APEX2'
_computing_data_reduction 'Bruker SAINT'
_computing_molecular_graphics 'Bruker SHELXTL'
_computing_publication_material 'Bruker SHELXTL'
_computing_structure_refinement 'SHELXL-97 (Sheldrick, 2008)'
_computing_structure_solution 'SHELXS-97 (Sheldrick, 2008)'
_diffrn_ambient_temperature 100(2)
_diffrn_measured_fraction_theta_full 1.000
_diffrn_measured_fraction_theta_max 1.000
_diffrn_measurement_device_type 'Bruker APEX-II CCD'
_diffrn_measurement_method '\f and \w scans'
_diffrn_radiation_monochromator graphite
_diffrn_radiation_source 'sealed tube'
_diffrn_radiation_type MoK\a
_diffrn_radiation_wavelength 0.71073
_diffrn_reflns_av_R_equivalents 0.0786
_diffrn_reflns_av_sigmaI/netI 0.0260
_diffrn_reflns_limit_h_max 23
_diffrn_reflns_limit_h_min -23
_diffrn_reflns_limit_k_max 23
_diffrn_reflns_limit_k_min -23
_diffrn_reflns_limit_l_max 28
_diffrn_reflns_limit_l_min -28
_diffrn_reflns_number 118981
_diffrn_reflns_theta_full 23.26
_diffrn_reflns_theta_max 23.26
_diffrn_reflns_theta_min 1.09
_exptl_absorpt_coefficient_mu 0.714
_exptl_absorpt_correction_T_max 0.9256
_exptl_absorpt_correction_T_min 0.8530
_exptl_absorpt_correction_type multi-scan
_exptl_absorpt_process_details sadabs
_exptl_crystal_colour colourless
_exptl_crystal_density_diffrn 1.419
_exptl_crystal_density_method 'not measured'
_exptl_crystal_description block
_exptl_crystal_F_000 4464
_exptl_crystal_size_max 0.23
_exptl_crystal_size_mid 0.18
_exptl_crystal_size_min 0.11
_refine_diff_density_max 0.963
_refine_diff_density_min -0.773
_refine_diff_density_rms 0.150
_refine_ls_abs_structure_details 'Flack H D (1983), Acta Cryst. A39, 876-881'
_refine_ls_abs_structure_Flack 0.07(10)
_refine_ls_extinction_method none
_refine_ls_goodness_of_fit_ref 1.108
_refine_ls_hydrogen_treatment constr
_refine_ls_matrix_type full
_refine_ls_number_parameters 383
_refine_ls_number_reflns 4963
_refine_ls_number_restraints 479
_refine_ls_restrained_S_all 1.097
_refine_ls_R_factor_all 0.1012
_refine_ls_R_factor_gt 0.0946
_refine_ls_shift/su_max 0.000
_refine_ls_shift/su_mean 0.000
_refine_ls_structure_factor_coef Fsqd
_refine_ls_weighting_details 'calc w=1/[\s^2^(Fo^2^)+(0.1233P)^2^+72.6720P] where P=(Fo^2^+2Fc^2^)/3'
_refine_ls_weighting_scheme calc
_refine_ls_wR_factor_gt 0.2553
_refine_ls_wR_factor_ref 0.2603
_reflns_number_gt 4578
_reflns_number_total 4963
_reflns_threshold_expression >2sigma(I)
_cod_data_source_file c2cc30197k.txt
_cod_data_source_block imw1687p63
_cod_original_sg_symbol_H-M P6322
_cod_database_code 7107527

loop_
_symmetry_equiv_pos_as_xyz
'x, y, z'
'x-y, x, z+1/2'
'-y, x-y, z'
'-x, -y, z+1/2'
'-x+y, -x, z'
'y, -x+y, z+1/2'
'-y, -x, -z+1/2'
'x-y, -y, -z'
'x, x-y, -z+1/2'
'y, x, -z'
'-x+y, y, -z+1/2'
'-x, -x+y, -z'

loop_
_atom_site_label
_atom_site_type_symbol
_atom_site_fract_x
_atom_site_fract_y
_atom_site_fract_z
_atom_site_U_iso_or_equiv
_atom_site_adp_type
_atom_site_occupancy
_atom_site_symmetry_multiplicity
_atom_site_calc_flag
_atom_site_refinement_flags
Ag1 Ag 0.68358(6) 0.95557(7) 0.54841(5) 0.0718(4) Uani 1 1 d .
N11 N 0.6803(4) 1.0479(4) 0.5846(3) 0.061(2) Uani 1 1 d GU
C12 C 0.7245(4) 1.0806(5) 0.6272(3) 0.065(3) Uani 1 1 d GU
C13 C 0.7225(5) 1.1366(5) 0.6526(3) 0.088(4) Uani 1 1 d GU
H13 H 0.7520 1.1586 0.6810 0.105 Uiso 1 1 calc R
C14 C 0.6762(6) 1.1598(5) 0.6354(4) 0.094(4) Uani 1 1 d GU
H14 H 0.6748 1.1973 0.6523 0.113 Uiso 1 1 calc R
C15 C 0.6320(5) 1.1271(5) 0.5928(4) 0.087(4) Uani 1 1 d GU
H15 H 0.6011 1.1426 0.5813 0.104 Uiso 1 1 calc R
C16 C 0.6341(4) 1.0711(5) 0.5674(3) 0.065(3) Uani 1 1 d GU
H16 H 0.6045 1.0491 0.5389 0.078 Uiso 1 1 calc R
N21 N 0.8190(4) 0.9843(4) 0.6406(3) 0.059(2) Uani 1 1 d GU
N22 N 0.7634(3) 0.9946(4) 0.6204(3) 0.057(2) Uani 1 1 d GU
C23 C 0.7716(4) 1.0591(4) 0.6418(3) 0.064(3) Uani 1 1 d GU
C24 C 0.8322(5) 1.0887(4) 0.6751(4) 0.083(4) Uani 1 1 d GU
H24 H 0.8497 1.1310 0.6941 0.100 Uiso 1 1 calc R
C25 C 0.8615(4) 1.0424(5) 0.6744(3) 0.079(4) Uani 1 1 d GU
H25 H 0.9016 1.0491 0.6929 0.094 Uiso 1 1 calc R
C26 C 0.8249(6) 0.9250(7) 0.6271(5) 0.061(3) Uani 1 1 d U
H26A H 0.8716 0.9334 0.6380 0.073 Uiso 1 1 calc R
H26B H 0.8226 0.9204 0.5896 0.073 Uiso 1 1 calc R
N31 N 0.7080(5) 0.8242(4) 1.0062(3) 0.070(3) Uani 1 1 d GU
C32 C 0.6485(4) 0.8321(5) 1.0150(4) 0.086(3) Uani 1 1 d GU
C33 C 0.6557(6) 0.8902(7) 1.0436(5) 0.123(5) Uani 1 1 d GU
H33 H 0.6160 0.8955 1.0495 0.148 Uiso 1 1 calc R
C34 C 0.7224(7) 0.9403(6) 1.0634(5) 0.132(5) Uani 1 1 d GU
H34 H 0.7272 0.9792 1.0825 0.158 Uiso 1 1 calc R
C35 C 0.7818(5) 0.9325(5) 1.0546(5) 0.111(4) Uani 1 1 d GU
H35 H 0.8264 0.9660 1.0678 0.133 Uiso 1 1 calc R
C36 C 0.7746(4) 0.8744(5) 1.0260(4) 0.074(3) Uani 1 1 d GU
H36 H 0.8144 0.8691 1.0200 0.088 Uiso 1 1 calc R
N41 N 0.5065(5) 0.6838(6) 0.9504(4) 0.119(4) Uani 1 1 d GDU
N42 N 0.5786(4) 0.7260(6) 0.9674(4) 0.093(4) Uani 1 1 d GU
C43 C 0.5855(5) 0.7878(6) 0.9927(4) 0.096(4) Uani 1 1 d GU
C44 C 0.5176(6) 0.7838(7) 0.9913(5) 0.111(4) Uani 1 1 d GU
H44 H 0.5070 0.8174 1.0051 0.133 Uiso 1 1 calc R
C45 C 0.4688(4) 0.7196(8) 0.9651(5) 0.124(5) Uani 1 1 d GU
H45 H 0.4205 0.7037 0.9588 0.149 Uiso 1 1 calc R
C46 C 0.4825(9) 0.6225(9) 0.9218(7) 0.123(5) Uani 1 1 d DU
H46A H 0.4317 0.6022 0.9148 0.148 Uiso 1 1 calc R
H46B H 0.4886 0.5876 0.9417 0.148 Uiso 1 1 calc R
C51 C 0.6608(2) 0.7282(3) 0.69656(18) 0.064(3) Uani 1 1 d GU
C52 C 0.7237(2) 0.7726(3) 0.7235(2) 0.072(3) Uani 1 1 d GU
H52 H 0.7303 0.7603 0.7569 0.086 Uiso 1 1 calc R
C53 C 0.7768(3) 0.8355(3) 0.7007(2) 0.071(3) Uani 1 1 d GU
H53 H 0.8188 0.8652 0.7187 0.086 Uiso 1 1 calc R
C54 C 0.7669(3) 0.8539(3) 0.6508(2) 0.061(3) Uani 1 1 d GU
C55 C 0.7041(3) 0.8094(4) 0.6239(2) 0.070(3) Uani 1 1 d GU
H55 H 0.6975 0.8217 0.5905 0.084 Uiso 1 1 calc R
C56 C 0.6510(3) 0.7466(4) 0.64672(17) 0.067(3) Uani 1 1 d GU
H56 H 0.6089 0.7169 0.6287 0.080 Uiso 1 1 calc R
C61 C 0.5806(2) 0.6536(3) 0.7730(2) 0.074(3) Uani 1 1 d GU
C62 C 0.5845(3) 0.7122(3) 0.79884(19) 0.079(3) Uani 1 1 d GU
H62 H 0.6067 0.7571 0.7831 0.094 Uiso 1 1 calc R
C63 C 0.5552(4) 0.7035(4) 0.8482(2) 0.087(4) Uani 1 1 d GU
H63 H 0.5578 0.7427 0.8655 0.105 Uiso 1 1 calc R
C64 C 0.5220(3) 0.6364(5) 0.8717(2) 0.102(4) Uani 1 1 d GU
C65 C 0.5181(3) 0.5778(4) 0.8458(3) 0.096(4) Uani 1 1 d GU
H65 H 0.4959 0.5329 0.8616 0.116 Uiso 1 1 calc R
C66 C 0.5474(3) 0.5864(3) 0.7965(3) 0.089(4) Uani 1 1 d GU
H66 H 0.5448 0.5472 0.7792 0.107 Uiso 1 1 calc R
C71 C 0.6028(8) 0.6546(8) 0.7189(6) 0.072(3) Uani 1 1 d U
O72 O 0.5731(6) 0.6036(6) 0.6904(5) 0.100(4) Uani 1 1 d .
Cl11 Cl 0.0000 1.0000 0.7500 0.0383(13) Uani 1 6 d SDU
O12 O 0.0000 1.0000 0.6918(6) 0.051(5) Uani 0.50 3 d SPDU
O13 O 0.0098(8) 0.9411(6) 0.7647(6) 0.050(3) Uani 0.50 1 d PDU
Cl21 Cl 0.56612(19) 1.0000 1.0000 0.0816(16) Uani 1 2 d SDU
O22 O 0.5044(8) 0.9346(5) 1.0173(7) 0.225(10) Uani 1 1 d DU
O23 O 0.5971(7) 0.9819(7) 0.9572(5) 0.144(6) Uani 1 1 d DU
Cl31 Cl 0.6667 0.3333 0.5872(3) 0.043(2) Uani 0.50 3 d SPDU
O32 O 0.6608(8) 0.3931(5) 0.6063(3) 0.056(4) Uani 0.50 1 d PDU
O33 O 0.6667 0.3333 0.5312(3) 0.084(8) Uani 0.50 3 d SPDU
Cl41 Cl 0.0000 1.0000 0.5000 0.101(4) Uani 1 6 d SDU
O42 O 0.0000 1.0000 0.55590(8) 0.124(8) Uani 0.50 3 d SPDU
O43 O -0.0180(12) 0.9313(6) 0.4785(9) 0.123(7) Uani 0.50 1 d PDU
C1S C 0.7287(14) 0.6097(13) 0.7082(11) 0.115(6) Uani 0.50 1 d PDU
H1S1 H 0.7069 0.6330 0.7263 0.173 Uiso 0.50 1 calc PR
H1S2 H 0.7561 0.6390 0.6794 0.173 Uiso 0.50 1 calc PR
H1S3 H 0.7599 0.6032 0.7314 0.173 Uiso 0.50 1 calc PR
N2S N 0.6726(11) 0.5395(11) 0.6890(8) 0.121(6) Uani 0.50 1 d PDU
O3S O 0.6353(14) 0.4940(12) 0.7206(8) 0.126(6) Uani 0.50 1 d PDU
O4S O 0.6629(15) 0.5331(14) 0.6415(7) 0.125(6) Uani 0.50 1 d PDU

loop_
_atom_site_aniso_label
_atom_site_aniso_U_11
_atom_site_aniso_U_22
_atom_site_aniso_U_33
_atom_site_aniso_U_23
_atom_site_aniso_U_13
_atom_site_aniso_U_12
Ag1 0.0626(6) 0.1041(9) 0.0684(6) -0.0198(7) -0.0131(5) 0.0566(6)
N11 0.037(5) 0.079(6) 0.061(5) -0.004(5) 0.000(4) 0.024(4)
C12 0.059(6) 0.068(6) 0.068(6) 0.005(5) -0.009(5) 0.031(5)
C13 0.082(8) 0.085(8) 0.103(9) -0.015(7) -0.021(7) 0.048(6)
C14 0.099(8) 0.084(8) 0.115(9) -0.022(7) -0.031(7) 0.057(7)
C15 0.079(8) 0.089(8) 0.104(9) -0.017(7) -0.024(7) 0.051(6)
C16 0.056(6) 0.080(7) 0.074(7) 0.010(6) 0.005(5) 0.046(6)
N21 0.027(4) 0.071(5) 0.078(6) 0.024(4) 0.006(4) 0.024(4)
N22 0.033(4) 0.074(6) 0.065(5) 0.022(5) 0.009(4) 0.028(4)
C23 0.040(5) 0.068(6) 0.071(6) 0.021(5) 0.000(5) 0.016(5)
C24 0.060(7) 0.064(7) 0.094(8) 0.024(6) -0.027(6) 0.007(6)
C25 0.052(6) 0.064(7) 0.087(7) 0.028(6) -0.011(6) 0.005(5)
C26 0.035(5) 0.088(7) 0.075(7) 0.019(6) 0.007(5) 0.043(5)
N31 0.079(6) 0.064(6) 0.070(6) 0.015(5) -0.001(5) 0.038(5)
C32 0.093(7) 0.087(7) 0.100(8) 0.016(6) 0.001(6) 0.062(6)
C33 0.117(9) 0.114(9) 0.168(11) -0.023(8) -0.019(9) 0.080(7)
C34 0.128(10) 0.100(9) 0.181(12) -0.039(9) -0.024(10) 0.067(8)
C35 0.108(9) 0.077(8) 0.147(10) -0.027(8) -0.034(9) 0.044(7)
C36 0.087(7) 0.062(6) 0.081(7) -0.002(6) -0.017(6) 0.044(6)
N41 0.048(5) 0.146(9) 0.105(7) 0.019(7) 0.025(6) 0.004(6)
N42 0.058(6) 0.110(8) 0.081(7) 0.036(6) 0.021(5) 0.019(6)
C43 0.068(6) 0.114(8) 0.097(8) 0.033(6) 0.025(6) 0.040(6)
C44 0.068(7) 0.137(10) 0.123(10) 0.030(8) 0.027(8) 0.049(7)
C45 0.063(7) 0.152(11) 0.115(10) 0.030(9) 0.022(8) 0.022(7)
C46 0.056(8) 0.133(10) 0.095(8) 0.014(7) -0.006(7) -0.016(8)
C51 0.055(5) 0.065(6) 0.077(6) 0.006(5) 0.000(5) 0.033(5)
C52 0.059(6) 0.064(7) 0.073(7) 0.019(6) -0.013(6) 0.016(5)
C53 0.068(7) 0.060(6) 0.075(7) 0.013(5) -0.006(6) 0.023(6)
C54 0.052(5) 0.077(6) 0.066(6) 0.015(5) 0.003(5) 0.041(5)
C55 0.047(6) 0.099(8) 0.063(7) 0.014(6) 0.004(5) 0.037(5)
C56 0.053(6) 0.085(7) 0.070(6) 0.002(6) 0.008(5) 0.040(5)
C61 0.055(6) 0.069(6) 0.082(6) 0.018(5) -0.012(5) 0.020(5)
C62 0.072(7) 0.084(7) 0.073(7) 0.015(6) -0.016(6) 0.034(6)
C63 0.073(8) 0.097(8) 0.072(7) 0.021(6) -0.020(6) 0.027(7)
C64 0.051(6) 0.106(8) 0.084(7) 0.020(6) -0.023(6) -0.009(7)
C65 0.041(6) 0.097(8) 0.089(7) 0.026(7) -0.028(6) -0.012(6)
C66 0.048(7) 0.078(7) 0.090(7) 0.022(6) -0.018(6) -0.008(6)
C71 0.061(7) 0.062(6) 0.087(7) 0.006(6) 0.002(6) 0.026(5)
O72 0.085(8) 0.058(6) 0.109(8) -0.008(6) -0.011(7) -0.001(6)
Cl11 0.0215(16) 0.0215(16) 0.072(4) 0.000 0.000 0.0108(8)
O12 0.039(6) 0.039(6) 0.075(9) 0.000 0.000 0.020(3)
O13 0.049(7) 0.018(6) 0.080(9) 0.019(6) 0.003(6) 0.015(5)
Cl21 0.0544(17) 0.132(5) 0.084(3) -0.032(3) -0.0161(16) 0.066(2)
O22 0.093(10) 0.259(17) 0.189(16) -0.069(14) 0.051(10) -0.012(11)
O23 0.115(10) 0.146(12) 0.134(10) -0.044(9) 0.043(8) 0.037(9)
Cl31 0.038(3) 0.038(3) 0.052(5) 0.000 0.000 0.0190(14)
O32 0.041(8) 0.025(7) 0.103(11) -0.011(7) 0.004(8) 0.018(6)
O33 0.095(12) 0.095(12) 0.060(11) 0.000 0.000 0.048(6)
Cl41 0.049(3) 0.049(3) 0.205(13) 0.000 0.000 0.0246(13)
O42 0.082(8) 0.082(8) 0.208(16) 0.000 0.000 0.041(4)
O43 0.084(11) 0.064(9) 0.226(18) -0.016(10) -0.003(11) 0.042(8)
C1S 0.150(14) 0.134(13) 0.115(11) -0.007(10) 0.032(11) 0.111(12)
N2S 0.154(14) 0.137(13) 0.117(11) -0.007(10) 0.032(11) 0.106(12)
O3S 0.158(14) 0.139(13) 0.119(11) -0.005(10) 0.031(11) 0.103(12)
O4S 0.157(14) 0.139(13) 0.118(11) -0.008(10) 0.032(11) 0.103(12)

loop_
_atom_type_symbol
_atom_type_description
_atom_type_scat_dispersion_real
_atom_type_scat_dispersion_imag
_atom_type_scat_source
C C 0.0033 0.0016 'International Tables Vol C Tables 4.2.6.8 and 6.1.1.4'
H H 0.0000 0.0000 'International Tables Vol C Tables 4.2.6.8 and 6.1.1.4'
Ag Ag -0.8971 1.1015 'International Tables Vol C Tables 4.2.6.8 and 6.1.1.4'
Cl Cl 0.1484 0.1585 'International Tables Vol C Tables 4.2.6.8 and 6.1.1.4'
N N 0.0061 0.0033 'International Tables Vol C Tables 4.2.6.8 and 6.1.1.4'
O O 0.0106 0.0060 'International Tables Vol C Tables 4.2.6.8 and 6.1.1.4'

loop_
_geom_angle_atom_site_label_1
_geom_angle_atom_site_label_2
_geom_angle_atom_site_label_3
_geom_angle
_geom_angle_site_symmetry_1
_geom_angle_site_symmetry_3
N11 Ag1 N42 119(2) . 9_566
N11 Ag1 N31 163.8(3) . 9_566
N42 Ag1 N31 72(2) 9_566 9_566
N11 Ag1 N22 72.4(3) . .
N42 Ag1 N22 132.4(7) 9_566 .
N31 Ag1 N22 110.0(3) 9_566 .
N11 Ag1 Ag1 85.5(2) . 8_676
N42 Ag1 Ag1 108.5(5) 9_566 8_676
N31 Ag1 Ag1 79.4(2) 9_566 8_676
N22 Ag1 Ag1 118.74(19) . 8_676
C12 N11 C16 120.0 . .
C12 N11 Ag1 117.7(4) . .
C16 N11 Ag1 122.3(4) . .
C23 C12 C13 121.1(6) . .
C23 C12 N11 118.8(6) . .
C13 C12 N11 120.0 . .
C12 C13 C14 120.0 . .
C12 C13 H13 120.0 . .
C14 C13 H13 120.0 . .
C13 C14 C15 120.0 . .
C13 C14 H14 120.0 . .
C15 C14 H14 120.0 . .
C16 C15 C14 120.0 . .
C16 C15 H15 120.0 . .
C14 C15 H15 120.0 . .
C15 C16 N11 120.0 . .
C15 C16 H16 120.0 . .
N11 C16 H16 120.0 . .
C26 N21 N22 121.6(7) . .
C26 N21 C25 130.4(7) . .
N22 N21 C25 108.0 . .
N21 N22 C23 108.0 . .
N21 N22 Ag1 138.3(4) . .
C23 N22 Ag1 111.2(4) . .
C12 C23 C24 133.5(7) . .
C12 C23 N22 118.5(7) . .
C24 C23 N22 108.0 . .
C25 C24 C23 108.0 . .
C25 C24 H24 126.0 . .
C23 C24 H24 126.0 . .
C24 C25 N21 108.0 . .
C24 C25 H25 126.0 . .
N21 C25 H25 126.0 . .
N21 C26 C54 114.5(9) . .
N21 C26 H26A 108.6 . .
C54 C26 H26A 108.6 . .
N21 C26 H26B 108.6 . .
C54 C26 H26B 108.6 . .
H26A C26 H26B 107.6 . .
C32 N31 C36 120.0 . .
C32 N31 Ag1 113.2(5) . 9_566
C36 N31 Ag1 126.6(5) . 9_566
C43 C32 C33 119.1(9) . .
C43 C32 N31 120.6(9) . .
C33 C32 N31 120.0 . .
C34 C33 C32 120.0 . .
C34 C33 H33 120.0 . .
C32 C33 H33 120.0 . .
C33 C34 C35 120.0 . .
C33 C34 H34 120.0 . .
C35 C34 H34 120.0 . .
C36 C35 C34 120.0 . .
C36 C35 H35 120.0 . .
C34 C35 H35 120.0 . .
C35 C36 N31 120.0 . .
C35 C36 H36 120.0 . .
N31 C36 H36 120.0 . .
C46 N41 N42 123.1(12) . .
C46 N41 C45 128.7(12) . .
N42 N41 C45 108.0 . .
N41 N42 C43 108.0 . .
N41 N42 Ag1 135.6(6) . 9_566
C43 N42 Ag1 115.2(6) . 9_566
C32 C43 C44 134.4(10) . .
C32 C43 N42 117.4(10) . .
C44 C43 N42 108.0 . .
C43 C44 C45 108.0 . .
C43 C44 H44 126.0 . .
C45 C44 H44 126.0 . .
N41 C45 C44 108.0 . .
N41 C45 H45 126.0 . .
C44 C45 H45 126.0 . .
N41 C46 C64 111.8(12) . .
N41 C46 H46A 109.3 . .
C64 C46 H46A 109.3 . .
N41 C46 H46B 109.3 . .
C64 C46 H46B 109.3 . .
H46A C46 H46B 107.9 . .
C52 C51 C56 120.0 . .
C52 C51 C71 121.6(6) . .
C56 C51 C71 118.2(6) . .
C51 C52 C53 120.0 . .
C51 C52 H52 120.0 . .
C53 C52 H52 120.0 . .
C52 C53 C54 120.0 . .
C52 C53 H53 120.0 . .
C54 C53 H53 120.0 . .
C55 C54 C53 120.0 . .
C55 C54 C26 120.8(6) . .
C53 C54 C26 119.1(6) . .
C54 C55 C56 120.0 . .
C54 C55 H55 120.0 . .
C56 C55 H55 120.0 . .
C55 C56 C51 120.0 . .
C55 C56 H56 120.0 . .
C51 C56 H56 120.0 . .
C62 C61 C66 120.0 . .
C62 C61 C71 124.7(6) . .
C66 C61 C71 115.0(6) . .
C61 C62 C63 120.0 . .
C61 C62 H62 120.0 . .
C63 C62 H62 120.0 . .
C64 C63 C62 120.0 . .
C64 C63 H63 120.0 . .
C62 C63 H63 120.0 . .
C63 C64 C65 120.0 . .
C63 C64 C46 122.0(9) . .
C65 C64 C46 117.6(9) . .
C66 C65 C64 120.0 . .
C66 C65 H65 120.0 . .
C64 C65 H65 120.0 . .
C65 C66 C61 120.0 . .
C65 C66 H66 120.0 . .
C61 C66 H66 120.0 . .
O72 C71 C61 123.1(13) . .
O72 C71 C51 119.4(13) . .
C61 C71 C51 117.1(11) . .
O13 Cl11 O13 80.3(12) . 11_456
O13 Cl11 O13 113.3(5) . 3_675
O13 Cl11 O13 165.4(12) 11_456 3_675
O13 Cl11 O13 165.4(12) . 9_576
O13 Cl11 O13 113.3(5) 11_456 9_576
O13 Cl11 O13 53.8(12) 3_675 9_576
O13 Cl11 O13 113.3(5) . 5_465
O13 Cl11 O13 53.8(12) 11_456 5_465
O13 Cl11 O13 113.3(5) 3_675 5_465
O13 Cl11 O13 80.3(12) 9_576 5_465
O13 Cl11 O13 53.9(12) . 7_666
O13 Cl11 O13 113.3(5) 11_456 7_666
O13 Cl11 O13 80.3(12) 3_675 7_666
O13 Cl11 O13 113.3(5) 9_576 7_666
O13 Cl11 O13 165.4(12) 5_465 7_666
O13 Cl11 O12 105.3(6) . .
O13 Cl11 O12 74.7(6) 11_456 .
O13 Cl11 O12 105.3(6) 3_675 .
O13 Cl11 O12 74.7(6) 9_576 .
O13 Cl11 O12 105.3(6) 5_465 .
O13 Cl11 O12 74.7(6) 7_666 .
O13 Cl11 O12 74.7(6) . 7_666
O13 Cl11 O12 105.3(6) 11_456 7_666
O13 Cl11 O12 74.7(6) 3_675 7_666
O13 Cl11 O12 105.3(6) 9_576 7_666
O13 Cl11 O12 74.7(6) 5_465 7_666
O13 Cl11 O12 105.3(6) 7_666 7_666
O12 Cl11 O12 180.000(13) . 7_666
Cl11 O12 O13 51.0(6) . 9_576
Cl11 O12 O13 51.0(6) . 7_666
O13 O12 O13 84.6(9) 9_576 7_666
Cl11 O12 O13 51.0(6) . 11_456
O13 O12 O13 84.6(9) 9_576 11_456
O13 O12 O13 84.6(9) 7_666 11_456
O13 O13 Cl11 63.1(6) 7_666 .
O13 O13 O12 97.3(11) 7_666 7_666
Cl11 O13 O12 54.3(6) . 7_666
O23 Cl21 O23 106.4(14) . 8_677
O23 Cl21 O22 107.4(2) . .
O23 Cl21 O22 102.8(11) 8_677 .
O23 Cl21 O22 102.8(11) . 8_677
O23 Cl21 O22 107.4(2) 8_677 8_677
O22 Cl21 O22 128.5(18) . 8_677
O32 Cl31 O33 110.0(2) 5_665 .
O32 Cl31 O32 108.9(2) 5_665 3_655
O33 Cl31 O32 110.0(2) . 3_655
O32 Cl31 O32 108.9(2) 5_665 .
O33 Cl31 O32 110.0(2) . .
O32 Cl31 O32 108.9(2) 3_655 .
O43 Cl41 O43 151.7(18) . 8_676
O43 Cl41 O43 106.1(11) . 3_675
O43 Cl41 O43 53.5(18) 8_676 3_675
O43 Cl41 O43 106.1(11) . 5_465
O43 Cl41 O43 99.2(19) 8_676 5_465
O43 Cl41 O43 106.1(11) 3_675 5_465
O43 Cl41 O43 99.2(19) . 10_466
O43 Cl41 O43 106.1(11) 8_676 10_466
O43 Cl41 O43 151.7(18) 3_675 10_466
O43 Cl41 O43 53.5(18) 5_465 10_466
O43 Cl41 O43 53.5(18) . 12_556
O43 Cl41 O43 106.1(11) 8_676 12_556
O43 Cl41 O43 99.2(19) 3_675 12_556
O43 Cl41 O43 151.7(18) 5_465 12_556
O43 Cl41 O43 106.1(11) 10_466 12_556
O43 Cl41 O42 112.7(10) . .
O43 Cl41 O42 67.3(10) 8_676 .
O43 Cl41 O42 112.7(10) 3_675 .
O43 Cl41 O42 112.7(10) 5_465 .
O43 Cl41 O42 67.3(10) 10_466 .
O43 Cl41 O42 67.3(10) 12_556 .
O43 Cl41 O42 67.3(10) . 8_676
O43 Cl41 O42 112.7(10) 8_676 8_676
O43 Cl41 O42 67.3(10) 3_675 8_676
O43 Cl41 O42 67.3(10) 5_465 8_676
O43 Cl41 O42 112.7(10) 10_466 8_676
O43 Cl41 O42 112.7(10) 12_556 8_676
O42 Cl41 O42 180.000(2) . 8_676
Cl41 O42 O43 56.3(5) . 10_466
Cl41 O42 O43 56.3(5) . 12_556
O43 O42 O43 92.2(7) 10_466 12_556
Cl41 O42 O43 56.3(5) . 8_676
O43 O42 O43 92.2(7) 10_466 8_676
O43 O42 O43 92.2(7) 12_556 8_676
O43 O43 Cl41 63.2(9) 12_556 .
O43 O43 O42 111.5(13) 12_556 8_676
Cl41 O43 O42 56.3(5) . 8_676
N2S C1S H1S1 109.5 . .
N2S C1S H1S2 109.5 . .
H1S1 C1S H1S2 109.5 . .
N2S C1S H1S3 109.5 . .
H1S1 C1S H1S3 109.5 . .
H1S2 C1S H1S3 109.5 . .
O3S N2S O4S 124.4(3) . .
O3S N2S C1S 118.4(9) . .
O4S N2S C1S 116.9(9) . .

loop_
_geom_bond_atom_site_label_1
_geom_bond_atom_site_label_2
_geom_bond_distance
_geom_bond_site_symmetry_2
Ag1 N11 2.226(6) .
Ag1 N42 2.27(9) 9_566
Ag1 N31 2.334(7) 9_566
Ag1 N22 2.376(6) .
Ag1 Ag1 2.993(3) 8_676
N11 C12 1.3900 .
N11 C16 1.3900 .
C12 C23 1.358(8) .
C12 C13 1.3900 .
C13 C14 1.3900 .
C13 H13 0.9300 .
C14 C15 1.3900 .
C14 H14 0.9300 .
C15 C16 1.3900 .
C15 H15 0.9300 .
C16 H16 0.9300 .
N21 C26 1.387(14) .
N21 N22 1.4200 .
N21 C25 1.4200 .
N22 C23 1.4200 .
C23 C24 1.4200 .
C24 C25 1.4200 .
C24 H24 0.9300 .
C25 H25 0.9300 .
C26 C54 1.536(13) .
C26 H26A 0.9700 .
C26 H26B 0.9700 .
N31 C32 1.3900 .
N31 C36 1.3900 .
N31 Ag1 2.334(7) 9_566
C32 C43 1.335(12) .
C32 C33 1.3900 .
C33 C34 1.3900 .
C33 H33 0.9300 .
C34 C35 1.3900 .
C34 H34 0.9300 .
C35 C36 1.3900 .
C35 H35 0.9300 .
C36 H36 0.9300 .
N41 C46 1.367(16) .
N41 N42 1.4200 .
N41 C45 1.4200 .
N42 C43 1.4200 .
N42 Ag1 2.273(8) 9_566
C43 C44 1.4200 .
C44 C45 1.4200 .
C44 H44 0.9300 .
C45 H45 0.9300 .
C46 C64 1.489(18) .
C46 H46A 0.9700 .
C46 H46B 0.9700 .
C51 C52 1.3900 .
C51 C56 1.3900 .
C51 C71 1.556(15) .
C52 C53 1.3900 .
C52 H52 0.9300 .
C53 C54 1.3900 .
C53 H53 0.9300 .
C54 C55 1.3900 .
C55 C56 1.3900 .
C55 H55 0.9300 .
C56 H56 0.9300 .
C61 C62 1.3897 .
C61 C66 1.3903 .
C61 C71 1.468(16) .
C62 C63 1.3902 .
C62 H62 0.9300 .
C63 C64 1.3900 .
C63 H63 0.9300 .
C64 C65 1.3902 .
C65 C66 1.3897 .
C65 H65 0.9300 .
C66 H66 0.9300 .
C71 O72 1.204(18) .
Cl11 O13 1.435(10) .
Cl11 O13 1.435(10) 11_456
Cl11 O13 1.435(11) 3_675
Cl11 O13 1.435(10) 9_576
Cl11 O13 1.435(10) 5_465
Cl11 O13 1.435(10) 7_666
Cl11 O12 1.500(15) .
Cl11 O12 1.500(15) 7_666
O12 O13 1.781(18) 9_576
O12 O13 1.781(18) 7_666
O12 O13 1.781(18) 11_456
O13 O13 1.30(3) 7_666
O13 O12 1.781(18) 7_666
Cl21 O23 1.439(2) .
Cl21 O23 1.439(2) 8_677
Cl21 O22 1.440(2) .
Cl21 O22 1.440(2) 8_677
Cl31 O32 1.440(2) 5_665
Cl31 O33 1.440(2) .
Cl31 O32 1.440(2) 3_655
Cl31 O32 1.440(2) .
Cl41 O43 1.439(2) .
Cl41 O43 1.439(2) 8_676
Cl41 O43 1.439(2) 3_675
Cl41 O43 1.439(2) 5_465
Cl41 O43 1.439(2) 10_466
Cl41 O43 1.439(2) 12_556
Cl41 O42 1.439(2) .
Cl41 O42 1.439(2) 8_676
O42 O43 1.60(2) 10_466
O42 O43 1.60(2) 12_556
O42 O43 1.60(2) 8_676
O43 O43 1.30(4) 12_556
O43 O42 1.60(2) 8_676
C1S N2S 1.469(2) .
C1S H1S1 0.9600 .
C1S H1S2 0.9600 .
C1S H1S3 0.9600 .
N2S O3S 1.216(13) .
N2S O4S 1.237(13) .

loop_
_geom_torsion_atom_site_label_1
_geom_torsion_atom_site_label_2
_geom_torsion_atom_site_label_3
_geom_torsion_atom_site_label_4
_geom_torsion
_geom_torsion_site_symmetry_1
_geom_torsion_site_symmetry_4
N42 Ag1 N11 C12 130.7(8) 9_566 .
N31 Ag1 N11 C12 -99.7(11) 9_566 .
N22 Ag1 N11 C12 1.4(5) . .
Ag1 Ag1 N11 C12 -120.7(5) 8_676 .
N42 Ag1 N11 C16 -46.7(9) 9_566 .
N31 Ag1 N11 C16 83.0(12) 9_566 .
N22 Ag1 N11 C16 -176.0(6) . .
Ag1 Ag1 N11 C16 62.0(5) 8_676 .
C16 N11 C12 C23 -177.0(9) . .
Ag1 N11 C12 C23 5.6(9) . .
C16 N11 C12 C13 0.0 . .
Ag1 N11 C12 C13 -177.4(6) . .
C23 C12 C13 C14 177.0(10) . .
N11 C12 C13 C14 0.0 . .
C12 C13 C14 C15 0.0 . .
C13 C14 C15 C16 0.0 . .
C14 C15 C16 N11 0.0 . .
C12 N11 C16 C15 0.0 . .
Ag1 N11 C16 C15 177.3(6) . .
C26 N21 N22 C23 179.4(10) . .
C25 N21 N22 C23 0.0 . .
C26 N21 N22 Ag1 -21.1(11) . .
C25 N21 N22 Ag1 159.5(7) . .
N11 Ag1 N22 N21 -166.6(7) . .
N42 Ag1 N22 N21 80(3) 9_566 .
N31 Ag1 N22 N21 -3.5(7) 9_566 .
Ag1 Ag1 N22 N21 -92.1(6) 8_676 .
N11 Ag1 N22 C23 -7.5(4) . .
N42 Ag1 N22 C23 -121(3) 9_566 .
N31 Ag1 N22 C23 155.6(4) 9_566 .
Ag1 Ag1 N22 C23 67.0(4) 8_676 .
C13 C12 C23 C24 -11.5(12) . .
N11 C12 C23 C24 165.5(6) . .
C13 C12 C23 N22 169.8(6) . .
N11 C12 C23 N22 -13.3(11) . .
N21 N22 C23 C12 179.0(9) . .
Ag1 N22 C23 C12 13.5(9) . .
N21 N22 C23 C24 0.0 . .
Ag1 N22 C23 C24 -165.5(5) . .
C12 C23 C24 C25 -178.8(11) . .
N22 C23 C24 C25 0.0 . .
C23 C24 C25 N21 0.0 . .
C26 N21 C25 C24 -179.4(11) . .
N22 N21 C25 C24 0.0 . .
N22 N21 C26 C54 -71.7(12) . .
C25 N21 C26 C54 107.6(10) . .
C36 N31 C32 C43 174.5(12) . .
Ag1 N31 C32 C43 -0.8(11) 9_566 .
C36 N31 C32 C33 0.0 . .
Ag1 N31 C32 C33 -175.3(6) 9_566 .
C43 C32 C33 C34 -174.6(12) . .
N31 C32 C33 C34 0.0 . .
C32 C33 C34 C35 0.0 . .
C33 C34 C35 C36 0.0 . .
C34 C35 C36 N31 0.0 . .
C32 N31 C36 C35 0.0 . .
Ag1 N31 C36 C35 174.6(7) 9_566 .
C46 N41 N42 C43 176.0(15) . .
C45 N41 N42 C43 0.0 . .
C46 N41 N42 Ag1 9.3(16) . 9_566
C45 N41 N42 Ag1 -166.7(10) . 9_566
C33 C32 C43 C44 -1.2(15) . .
N31 C32 C43 C44 -175.8(8) . .
C33 C32 C43 N42 -175.0(7) . .
N31 C32 C43 N42 10.5(14) . .
N41 N42 C43 C32 175.3(12) . .
Ag1 N42 C43 C32 -15.0(11) 9_566 .
N41 N42 C43 C44 0.0 . .
Ag1 N42 C43 C44 169.7(7) 9_566 .
C32 C43 C44 C45 -174.2(15) . .
N42 C43 C44 C45 0.0 . .
C46 N41 C45 C44 -175.7(15) . .
N42 N41 C45 C44 0.0 . .
C43 C44 C45 N41 0.0 . .
N42 N41 C46 C64 -60(2) . .
C45 N41 C46 C64 115.6(14) . .
C56 C51 C52 C53 0.0 . .
C71 C51 C52 C53 175.2(7) . .
C51 C52 C53 C54 0.0 . .
C52 C53 C54 C55 0.0 . .
C52 C53 C54 C26 177.6(7) . .
N21 C26 C54 C55 92.9(10) . .
N21 C26 C54 C53 -84.6(9) . .
C53 C54 C55 C56 0.0 . .
C26 C54 C55 C56 -177.5(7) . .
C54 C55 C56 C51 0.0 . .
C52 C51 C56 C55 0.0 . .
C71 C51 C56 C55 -175.3(7) . .
C66 C61 C62 C63 0.0 . .
C71 C61 C62 C63 173.3(8) . .
C61 C62 C63 C64 0.0 . .
C62 C63 C64 C65 0.0 . .
C62 C63 C64 C46 -172.9(10) . .
N41 C46 C64 C63 -24.7(19) . .
N41 C46 C64 C65 162.3(11) . .
C63 C64 C65 C66 0.0 . .
C46 C64 C65 C66 173.2(10) . .
C64 C65 C66 C61 0.0 . .
C62 C61 C66 C65 0.0 . .
C71 C61 C66 C65 -173.9(7) . .
C62 C61 C71 O72 -146.1(13) . .
C66 C61 C71 O72 27.5(17) . .
C62 C61 C71 C51 26.0(14) . .
C66 C61 C71 C51 -160.4(7) . .
C52 C51 C71 O72 -139.5(12) . .
C56 C51 C71 O72 35.8(16) . .
C52 C51 C71 C61 48.2(13) . .
C56 C51 C71 C61 -136.6(8) . .
O13 Cl11 O12 O13 -164.8(12) . 9_576
O13 Cl11 O12 O13 120.000(6) 11_456 9_576
O13 Cl11 O12 O13 -44.8(12) 3_675 9_576
O13 Cl11 O12 O13 75.2(12) 5_465 9_576
O13 Cl11 O12 O13 -120.000(5) 7_666 9_576
O12 Cl11 O12 O13 -22(100) 7_666 9_576
O13 Cl11 O12 O13 -44.8(12) . 7_666
O13 Cl11 O12 O13 -120.000(10) 11_456 7_666
O13 Cl11 O12 O13 75.2(12) 3_675 7_666
O13 Cl11 O12 O13 120.000(10) 9_576 7_666
O13 Cl11 O12 O13 -164.8(12) 5_465 7_666
O12 Cl11 O12 O13 98(100) 7_666 7_666
O13 Cl11 O12 O13 75.2(12) . 11_456
O13 Cl11 O12 O13 -164.8(12) 3_675 11_456
O13 Cl11 O12 O13 -120.000(1) 9_576 11_456
O13 Cl11 O12 O13 -44.8(12) 5_465 11_456
O13 Cl11 O12 O13 120.000(2) 7_666 11_456
O12 Cl11 O12 O13 -142(100) 7_666 11_456
O13 Cl11 O13 O13 128.4(17) 11_456 7_666
O13 Cl11 O13 O13 -57(2) 3_675 7_666
O13 Cl11 O13 O13 -30.6(11) 9_576 7_666
O13 Cl11 O13 O13 172.0(8) 5_465 7_666
O12 Cl11 O13 O13 57.4(13) . 7_666
O12 Cl11 O13 O13 -122.6(13) 7_666 7_666
O13 Cl11 O13 O12 -108.9(8) 11_456 7_666
O13 Cl11 O13 O12 65.4(8) 3_675 7_666
O13 Cl11 O13 O12 92.00(19) 9_576 7_666
O13 Cl11 O13 O12 -65.4(8) 5_465 7_666
O13 Cl11 O13 O12 122.6(13) 7_666 7_666
O12 Cl11 O13 O12 180.000(13) . 7_666
O43 Cl41 O42 O43 -91(2) . 10_466
O43 Cl41 O42 O43 120.000(2) 8_676 10_466
O43 Cl41 O42 O43 149(2) 3_675 10_466
O43 Cl41 O42 O43 29(2) 5_465 10_466
O43 Cl41 O42 O43 -120.000(2) 12_556 10_466
O42 Cl41 O42 O43 78(100) 8_676 10_466
O43 Cl41 O42 O43 29(2) . 12_556
O43 Cl41 O42 O43 -120.000(14) 8_676 12_556
O43 Cl41 O42 O43 -91(2) 3_675 12_556
O43 Cl41 O42 O43 149(2) 5_465 12_556
O43 Cl41 O42 O43 120.000(13) 10_466 12_556
O42 Cl41 O42 O43 -162(100) 8_676 12_556
O43 Cl41 O42 O43 149(2) . 8_676
O43 Cl41 O42 O43 29(2) 3_675 8_676
O43 Cl41 O42 O43 -91(2) 5_465 8_676
O43 Cl41 O42 O43 -120.000(7) 10_466 8_676
O43 Cl41 O42 O43 120.000(5) 12_556 8_676
O42 Cl41 O42 O43 -42(100) 8_676 8_676
O43 Cl41 O43 O43 49.8(18) 8_676 12_556
O43 Cl41 O43 O43 90(3) 3_675 12_556
O43 Cl41 O43 O43 -157.8(19) 5_465 12_556
O43 Cl41 O43 O43 -103(2) 10_466 12_556
O42 Cl41 O43 O43 -34(2) . 12_556
O42 Cl41 O43 O43 146(2) 8_676 12_556
O43 Cl41 O43 O42 -96.1(5) 8_676 8_676
O43 Cl41 O43 O42 -56.3(11) 3_675 8_676
O43 Cl41 O43 O42 56.3(11) 5_465 8_676
O43 Cl41 O43 O42 110.8(9) 10_466 8_676
O43 Cl41 O43 O42 -146(2) 12_556 8_676
O42 Cl41 O43 O42 180.000(13) . 8_676
